data_4509499
loop_
_publ_author_name
'Mohamed, Sharmarke'
'Tocher, Derek A.'
'Vickers, Martin'
'Karamertzanis, Panagiotis G.'
'Price, Sarah L.'

_publ_section_title
;
 Salt or Cocrystal? A New Series of Crystal Structures Formed from Simple
 Pyridines and Carboxylic Acids
;
_journal_issue 6
_journal_name_full 'Crystal Growth &amp; Design'
_journal_page_first 2881
_journal_paper_doi 10.1021/cg9001994
_journal_volume 9
_journal_year 2009
_chemical_formula_moiety '2(C5 H5 N1), C4 H4 O4'
_chemical_formula_sum 'C14 H14 N2 O4'
_chemical_formula_weight 274.27
_chemical_name_common 'Pyridine fumaric acid'
_chemical_name_systematic
; 
 Pyridine fumaric acid
;
_space_group_IT_number 14
_symmetry_cell_setting monoclinic
_symmetry_space_group_name_Hall '-P 2yn'
_symmetry_space_group_name_H-M 'P 1 21/n 1'
_atom_sites_solution_hydrogens geom
_atom_sites_solution_primary direct
_atom_sites_solution_secondary difmap
_audit_creation_method SHELXL-97
_cell_angle_alpha 90.00
_cell_angle_beta 91.436(3)
_cell_angle_gamma 90.00
_cell_formula_units_Z 2
_cell_length_a 3.8195(6)
_cell_length_b 10.2834(15)
_cell_length_c 17.067(3)
_cell_measurement_reflns_used 1712
_cell_measurement_temperature 150(2)
_cell_measurement_theta_max 27.419
_cell_measurement_theta_min 3.963
_cell_volume 670.14(19)
_computing_cell_refinement 'Bruker SAINT'
_computing_data_collection 'Bruker SMART (Bruker, 2001)'
_computing_data_reduction 'Bruker SAINT'
_computing_molecular_graphics
;    
SHELXTL (Bruker, 2000) and Mercury (Macrae et al., 2006)
;
_computing_publication_material 'Bruker SHELXTL and local programs'
_computing_structure_refinement 'SHELXL-97 (Sheldrick, 1997)'
_computing_structure_solution 'SHELXS-97 (Sheldrick, 1990)'
_diffrn_ambient_temperature 150(2)
_diffrn_measured_fraction_theta_full 0.996
_diffrn_measured_fraction_theta_max 0.965
_diffrn_measurement_device_type 'Bruker SMART APEX diffractometer'
_diffrn_measurement_method '\w rotation with narrow frames'
_diffrn_radiation_monochromator graphite
_diffrn_radiation_source 'fine-focus sealed tube'
_diffrn_radiation_type MoK\a
_diffrn_radiation_wavelength 0.71073
_diffrn_reflns_av_R_equivalents 0.0253
_diffrn_reflns_av_sigmaI/netI 0.0252
_diffrn_reflns_limit_h_max 5
_diffrn_reflns_limit_h_min -5
_diffrn_reflns_limit_k_max 13
_diffrn_reflns_limit_k_min -13
_diffrn_reflns_limit_l_max 22
_diffrn_reflns_limit_l_min -21
_diffrn_reflns_number 5581
_diffrn_reflns_theta_full 26.00
_diffrn_reflns_theta_max 28.25
_diffrn_reflns_theta_min 3.10
_exptl_absorpt_coefficient_mu 0.101
_exptl_absorpt_correction_T_max 1.0000
_exptl_absorpt_correction_T_min 0.8373
_exptl_absorpt_correction_type multi-scan
_exptl_absorpt_process_details 'SADABS v2.10'
_exptl_crystal_colour Colourless
_exptl_crystal_density_diffrn 1.359
_exptl_crystal_density_method 'not measured'
_exptl_crystal_description Block
_exptl_crystal_F_000 288
_exptl_crystal_size_max 0.50
_exptl_crystal_size_mid 0.25
_exptl_crystal_size_min 0.22
_refine_diff_density_max 0.216
_refine_diff_density_min -0.200
_refine_diff_density_rms 0.039
_refine_ls_extinction_method none
_refine_ls_goodness_of_fit_ref 1.028
_refine_ls_hydrogen_treatment mixed
_refine_ls_matrix_type full
_refine_ls_number_parameters 119
_refine_ls_number_reflns 1594
_refine_ls_number_restraints 0
_refine_ls_restrained_S_all 1.028
_refine_ls_R_factor_all 0.0504
_refine_ls_R_factor_gt 0.0408
_refine_ls_shift/su_max 0.001
_refine_ls_shift/su_mean 0.000
_refine_ls_structure_factor_coef Fsqd
_refine_ls_weighting_details 'calc w=1/[\s^2^(Fo^2^)+(0.0574P)^2^+0.1190P] where P=(Fo^2^+2Fc^2^)/3'
_refine_ls_weighting_scheme calc
_refine_ls_wR_factor_gt 0.1015
_refine_ls_wR_factor_ref 0.1067
_reflns_number_gt 1309
_reflns_number_total 1594
_reflns_threshold_expression >2sigma(I)
_cod_data_source_file cg9001994sup1.cif
_cod_data_source_block str0603
_cod_depositor_comments
;
The following automatic conversions were performed:

'_symmetry_cell_setting' value 'Monoclinic' changed to 'monoclinic'
according to /home/saulius/struct/CIF-dictionaries/cif_core.dic
dictionary named 'cif_core.dic' version 2.4.2 from 2011-04-26.

Automatic conversion script
Id: cif_fix_values 1891 2012-01-12 08:04:46Z andrius 
;
_cod_original_cell_volume 670.15(17)
_cod_original_sg_symbol_Hall -P2yn
_cod_original_sg_symbol_H-M P21/n
_cod_database_code 4509499

loop_
_symmetry_equiv_pos_as_xyz
'x, y, z'
'-x+1/2, y+1/2, -z+1/2'
'-x, -y, -z'
'x-1/2, -y-1/2, z-1/2'

loop_
_atom_site_label
_atom_site_type_symbol
_atom_site_fract_x
_atom_site_fract_y
_atom_site_fract_z
_atom_site_U_iso_or_equiv
_atom_site_adp_type
_atom_site_occupancy
_atom_site_symmetry_multiplicity
_atom_site_calc_flag
C1 C 1.8699(3) -0.17639(12) 0.77952(7) 0.0297(3) Uani 1 1 d
C2 C 1.7286(3) -0.21279(13) 0.84975(8) 0.0328(3) Uani 1 1 d
C3 C 1.7154(4) -0.12235(14) 0.90919(8) 0.0347(3) Uani 1 1 d
C4 C 1.8417(4) 0.00147(13) 0.89667(8) 0.0328(3) Uani 1 1 d
C5 C 1.9822(3) 0.02968(12) 0.82483(7) 0.0279(3) Uani 1 1 d
H1 H 1.894(4) -0.2354(15) 0.7354(9) 0.036(4) Uiso 1 1 d
H2 H 1.649(4) -0.2983(16) 0.8566(9) 0.039(4) Uiso 1 1 d
H3 H 1.618(4) -0.1468(14) 0.9594(10) 0.042(4) Uiso 1 1 d
H4 H 1.831(4) 0.0678(15) 0.9359(9) 0.042(4) Uiso 1 1 d
H5 H 2.078(4) 0.1124(14) 0.8151(8) 0.028(3) Uiso 1 1 d
N1 N 1.9957(3) -0.05709(10) 0.76695(5) 0.0265(3) Uani 1 1 d
C6 C 2.3073(3) -0.09484(11) 0.58681(7) 0.0258(3) Uani 1 1 d
H6 H 2.528(4) -0.1317(14) 0.4788(9) 0.034(4) Uiso 1 1 d
C7 C 2.4708(3) -0.06018(11) 0.51141(7) 0.0260(3) Uani 1 1 d
O1 O 2.2078(3) -0.20504(8) 0.59957(5) 0.0384(3) Uani 1 1 d
O2 O 2.2793(3) 0.00265(8) 0.63560(5) 0.0322(3) Uani 1 1 d
H7 H 2.165(6) -0.031(2) 0.6884(13) 0.083(7) Uiso 1 1 d

loop_
_atom_site_aniso_label
_atom_site_aniso_U_11
_atom_site_aniso_U_22
_atom_site_aniso_U_33
_atom_site_aniso_U_23
_atom_site_aniso_U_13
_atom_site_aniso_U_12
C1 0.0304(7) 0.0275(6) 0.0312(7) -0.0018(5) -0.0004(5) -0.0001(5)
C2 0.0299(7) 0.0294(7) 0.0391(7) 0.0090(5) 0.0008(5) -0.0039(5)
C3 0.0299(7) 0.0456(8) 0.0291(7) 0.0100(5) 0.0070(5) 0.0049(6)
C4 0.0353(7) 0.0374(7) 0.0257(6) -0.0034(5) 0.0021(5) 0.0073(5)
C5 0.0305(6) 0.0242(6) 0.0289(6) 0.0019(5) -0.0010(5) 0.0013(5)
N1 0.0279(5) 0.0286(5) 0.0230(5) 0.0016(4) 0.0013(4) 0.0009(4)
C6 0.0301(6) 0.0239(6) 0.0234(6) 0.0030(4) -0.0007(4) 0.0019(5)
C7 0.0319(7) 0.0240(6) 0.0222(6) -0.0013(4) 0.0009(5) 0.0011(5)
O1 0.0582(7) 0.0243(5) 0.0333(5) 0.0035(4) 0.0109(4) -0.0041(4)
O2 0.0466(6) 0.0266(5) 0.0238(5) -0.0003(3) 0.0072(4) -0.0037(4)

loop_
_atom_type_symbol
_atom_type_description
_atom_type_scat_dispersion_real
_atom_type_scat_dispersion_imag
_atom_type_scat_source
C C 0.0033 0.0016 'International Tables Vol C Tables 4.2.6.8 and 6.1.1.4'
H H 0.0000 0.0000 'International Tables Vol C Tables 4.2.6.8 and 6.1.1.4'
N N 0.0061 0.0033 'International Tables Vol C Tables 4.2.6.8 and 6.1.1.4'
O O 0.0106 0.0060 'International Tables Vol C Tables 4.2.6.8 and 6.1.1.4'

loop_
_geom_angle_atom_site_label_1
_geom_angle_atom_site_label_2
_geom_angle_atom_site_label_3
_geom_angle
N1 C1 C2 122.61(12)
N1 C1 H1 114.0(9)
C2 C1 H1 123.4(9)
C3 C2 C1 118.63(12)
C3 C2 H2 121.5(9)
C1 C2 H2 119.9(9)
C2 C3 C4 119.29(12)
C2 C3 H3 119.6(9)
C4 C3 H3 121.1(9)
C3 C4 C5 118.44(12)
C3 C4 H4 121.8(10)
C5 C4 H4 119.7(10)
N1 C5 C4 122.70(12)
N1 C5 H5 116.8(9)
C4 C5 H5 120.5(9)
C5 N1 C1 118.33(10)
O1 C6 O2 124.63(11)
O1 C6 C7 121.19(11)
O2 C6 C7 114.17(10)
C6 C7 H6 115.4(9)
C6 O2 H7 109.3(11)

loop_
_geom_bond_atom_site_label_1
_geom_bond_atom_site_label_2
_geom_bond_distance
C1 N1 1.3369(16)
C1 C2 1.3785(18)
C1 H1 0.973(16)
C2 C3 1.378(2)
C2 H2 0.940(16)
C3 C4 1.380(2)
C3 H3 0.975(17)
C4 C5 1.3815(19)
C4 H4 0.957(16)
C5 N1 1.3331(16)
C5 H5 0.943(14)
C6 O1 1.2167(14)
C6 O2 1.3093(14)
C6 C7 1.4878(17)
C7 H6 0.952(15)
O2 H7 1.07(2)

loop_
_geom_hbond_atom_site_label_D
_geom_hbond_atom_site_label_H
_geom_hbond_atom_site_label_A
_geom_hbond_distance_DH
_geom_hbond_distance_HA
_geom_hbond_distance_DA
_geom_hbond_angle_DHA
O2 H7 N1 1.07(2) 1.53(2) 2.5880(13) 171.3(19)

loop_
_geom_torsion_atom_site_label_1
_geom_torsion_atom_site_label_2
_geom_torsion_atom_site_label_3
_geom_torsion_atom_site_label_4
_geom_torsion
N1 C1 C2 C3 0.3(2)
C1 C2 C3 C4 0.3(2)
C2 C3 C4 C5 -0.9(2)
C3 C4 C5 N1 1.0(2)
C4 C5 N1 C1 -0.48(18)
C2 C1 N1 C5 -0.19(18)
